data_1569718
loop_
_publ_author_name
'Yang, Bo'
'Yan, Suqiong'
'Li, Chengbo'
'Ma, Hui'
'Feng, Fanda'
'Zhang, Yuan'
'Huang, Wei'

_publ_section_title
;
 Mn(iii)-mediated C-P bond activation of diphosphines: toward a highly
 emissive phosphahelicene cation scaffold and modulated circularly
 polarized luminescence.
;
_journal_issue 38
_journal_name_full 'Chemical science'
_journal_page_first 10446
_journal_page_last 10457
_journal_paper_doi 10.1039/d3sc03201a
_journal_volume 14
_journal_year 2023
_chemical_formula_sum 'C35 H32 B Cl2 F4 O2 P'
_chemical_formula_weight 673.28
_space_group_crystal_system orthorhombic
_space_group_IT_number 19
_space_group_name_Hall 'P 2ac 2ab'
_space_group_name_H-M_alt 'P 21 21 21'
_atom_sites_solution_hydrogens mixed
_audit_creation_method SHELXL-2014/7
_audit_update_record
;
2022-12-09 deposited with the CCDC.	2023-08-11 downloaded from the CCDC.
;
_cell_angle_alpha 90
_cell_angle_beta 90
_cell_angle_gamma 90
_cell_formula_units_Z 4
_cell_length_a 11.0759(8)
_cell_length_b 11.4222(8)
_cell_length_c 27.0428(17)
_cell_measurement_reflns_used 7768
_cell_measurement_temperature 193(2)
_cell_measurement_theta_max 49.318
_cell_measurement_theta_min 4.667
_cell_volume 3421.2(4)
_computing_structure_refinement 'SHELXL-2014/7 (Sheldrick, 2014)'
_diffrn_ambient_temperature 193(2)
_diffrn_measured_fraction_theta_full 0.998
_diffrn_measured_fraction_theta_max 0.998
_diffrn_measurement_device_type CCD
_diffrn_radiation_type MoK\a
_diffrn_radiation_wavelength 0.71073
_diffrn_reflns_av_R_equivalents 0.0561
_diffrn_reflns_av_unetI/netI 0.0458
_diffrn_reflns_Laue_measured_fraction_full 0.998
_diffrn_reflns_Laue_measured_fraction_max 0.998
_diffrn_reflns_limit_h_max 13
_diffrn_reflns_limit_h_min -10
_diffrn_reflns_limit_k_max 13
_diffrn_reflns_limit_k_min -13
_diffrn_reflns_limit_l_max 32
_diffrn_reflns_limit_l_min -32
_diffrn_reflns_number 26428
_diffrn_reflns_point_group_measured_fraction_full 0.998
_diffrn_reflns_point_group_measured_fraction_max 0.998
_diffrn_reflns_theta_full 25.000
_diffrn_reflns_theta_max 25.000
_diffrn_reflns_theta_min 1.935
_exptl_absorpt_coefficient_mu 0.288
_exptl_crystal_colour green
_exptl_crystal_density_diffrn 1.307
_exptl_crystal_description plate
_exptl_crystal_F_000 1392
_exptl_crystal_preparation Luminescent
_exptl_crystal_size_max 0.120
_exptl_crystal_size_mid 0.100
_exptl_crystal_size_min 0.100
_refine_diff_density_max 1.187
_refine_diff_density_min -0.489
_refine_diff_density_rms 0.119
_refine_ls_abs_structure_details
;
 Flack x determined using 1889 quotients [(I+)-(I-)]/[(I+)+(I-)]
 (Parsons, Flack and Wagner, Acta Cryst. B69 (2013) 249-259).
;
_refine_ls_abs_structure_Flack 0.08(5)
_refine_ls_extinction_method none
_refine_ls_goodness_of_fit_ref 1.130
_refine_ls_hydrogen_treatment constr
_refine_ls_matrix_type full
_refine_ls_number_parameters 427
_refine_ls_number_reflns 6012
_refine_ls_number_restraints 2
_refine_ls_restrained_S_all 1.148
_refine_ls_R_factor_all 0.1029
_refine_ls_R_factor_gt 0.0892
_refine_ls_shift/su_max 0.042
_refine_ls_shift/su_mean 0.001
_refine_ls_structure_factor_coef Fsqd
_refine_ls_weighting_details 'w=1/[\s^2^(Fo^2^)+(0.2000P)^2^] where P=(Fo^2^+2Fc^2^)/3'
_refine_ls_weighting_scheme calc
_refine_ls_wR_factor_gt 0.2507
_refine_ls_wR_factor_ref 0.2667
_reflns_Friedel_coverage 0.770
_reflns_Friedel_fraction_full 0.999
_reflns_Friedel_fraction_max 0.999
_reflns_number_gt 5057
_reflns_number_total 6012
_reflns_threshold_expression 'I > 2\s(I)'
_cod_data_source_file d3sc03201a2.cif
_cod_data_source_block Y1_a
_cod_depositor_comments 'Adding full bibliography for 1569716--1569732.cif.'
_cod_database_code 1569718
_shelx_shelxl_version_number 2014/7
_shelx_space_group_comment
;
The symmetry employed for this shelxl refinement is uniquely defined
by the following loop, which should always be used as a source of
symmetry information in preference to the above space-group names.
They are only intended as comments.
;
_shelx_estimated_absorpt_t_min 0.966
_shelx_estimated_absorpt_t_max 0.972

loop_
_space_group_symop_operation_xyz
'x, y, z'
'-x+1/2, -y, z+1/2'
'-x, y+1/2, -z+1/2'
'x+1/2, -y+1/2, -z'

loop_
_atom_site_label
_atom_site_type_symbol
_atom_site_fract_x
_atom_site_fract_y
_atom_site_fract_z
_atom_site_U_iso_or_equiv
_atom_site_adp_type
_atom_site_occupancy
_atom_site_site_symmetry_order
_atom_site_calc_flag
_atom_site_refinement_flags_posn
_atom_site_refinement_flags_adp
_atom_site_refinement_flags_occupancy
_atom_site_disorder_assembly
_atom_site_disorder_group
B1 B 0.5556(8) 0.6010(10) 0.3791(3) 0.055(2) Uani 1 1 d . . . . .
C1 C 0.0077(5) 0.9256(6) 0.2946(2) 0.0375(14) Uani 1 1 d . . . . .
C2 C -0.0877(5) 0.8466(6) 0.2942(3) 0.0421(15) Uani 1 1 d . . . . .
H2 H -0.1081 0.8055 0.2648 0.051 Uiso 1 1 calc R U . . .
C3 C -0.1515(6) 0.8292(7) 0.3368(3) 0.0456(16) Uani 1 1 d . . . . .
H3 H -0.2223 0.7823 0.3362 0.055 Uiso 1 1 calc R U . . .
C4 C -0.1129(6) 0.8807(6) 0.3820(3) 0.0446(15) Uani 1 1 d . . . . .
C5 C -0.1704(7) 0.8517(7) 0.4269(3) 0.057(2) Uani 1 1 d . . . . .
H5 H -0.2424 0.8065 0.4266 0.069 Uiso 1 1 calc R U . . .
C6 C -0.1233(8) 0.8880(8) 0.4707(3) 0.060(2) Uani 1 1 d . . . . .
H6 H -0.1622 0.8669 0.5007 0.072 Uiso 1 1 calc R U . . .
C7 C -0.0177(7) 0.9564(7) 0.4722(3) 0.0547(18) Uani 1 1 d . . . . .
H7 H 0.0162 0.9784 0.5031 0.066 Uiso 1 1 calc R U . . .
C8 C 0.0352(7) 0.9905(6) 0.4297(2) 0.0444(15) Uani 1 1 d . . . . .
H8 H 0.1062 1.0371 0.4312 0.053 Uiso 1 1 calc R U . . .
C9 C -0.0125(6) 0.9588(6) 0.3824(2) 0.0389(14) Uani 1 1 d . . . . .
C10 C 0.0417(5) 0.9899(6) 0.3361(2) 0.0354(13) Uani 1 1 d . . . . .
C11 C 0.1366(6) 1.0779(6) 0.3254(2) 0.0362(13) Uani 1 1 d . . . . .
C12 C 0.1953(5) 1.0583(6) 0.2809(2) 0.0360(13) Uani 1 1 d . . . . .
C13 C 0.2963(5) 1.1240(6) 0.2641(2) 0.0398(14) Uani 1 1 d . . . . .
H13 H 0.3330 1.1073 0.2331 0.048 Uiso 1 1 calc R U . . .
C14 C 0.3384(6) 1.2104(6) 0.2930(3) 0.0469(16) Uani 1 1 d . . . . .
H14 H 0.4094 1.2511 0.2834 0.056 Uiso 1 1 calc R U . . .
C15 C 0.2789(6) 1.2424(6) 0.3380(3) 0.0404(14) Uani 1 1 d . . . . .
C16 C 0.3184(7) 1.3378(6) 0.3670(3) 0.0486(17) Uani 1 1 d . . . . .
H16 H 0.3917 1.3763 0.3587 0.058 Uiso 1 1 calc R U . . .
C17 C 0.2554(7) 1.3743(6) 0.4052(3) 0.0564(19) Uani 1 1 d . . . . .
H17 H 0.2861 1.4369 0.4247 0.068 Uiso 1 1 calc R U . . .
C18 C 0.1424(7) 1.3231(6) 0.4184(3) 0.0494(17) Uani 1 1 d . . . . .
H18 H 0.0963 1.3536 0.4451 0.059 Uiso 1 1 calc R U . . .
C19 C 0.1022(7) 1.2298(6) 0.3920(2) 0.0427(14) Uani 1 1 d . . . . .
H19 H 0.0262 1.1964 0.4002 0.051 Uiso 1 1 calc R U . . .
C20 C 0.1708(6) 1.1799(6) 0.3522(2) 0.0388(14) Uani 1 1 d . . . . .
C21 C 0.2020(5) 0.8224(6) 0.2351(2) 0.0382(13) Uani 1 1 d . . . . .
C22 C 0.2930(6) 0.7946(6) 0.2675(3) 0.0456(16) Uani 1 1 d . . . . .
H22 H 0.3127 0.8463 0.2938 0.055 Uiso 1 1 calc R U . . .
C23 C 0.3565(6) 0.6898(7) 0.2615(3) 0.0497(17) Uani 1 1 d . . . . .
H23 H 0.4189 0.6707 0.2843 0.060 Uiso 1 1 calc R U . . .
C24 C 0.3306(6) 0.6137(7) 0.2235(3) 0.0490(17) Uani 1 1 d . . . . .
C25 C 0.3968(8) 0.4990(7) 0.2179(5) 0.078(3) Uani 1 1 d . . . . .
H25A H 0.3383 0.4354 0.2139 0.117 Uiso 1 1 calc R U . . .
H25B H 0.4458 0.4847 0.2475 0.117 Uiso 1 1 calc R U . . .
H25C H 0.4494 0.5025 0.1888 0.117 Uiso 1 1 calc R U . . .
C26 C 0.2398(6) 0.6439(6) 0.1903(3) 0.0480(16) Uani 1 1 d . . . . .
H26 H 0.2210 0.5929 0.1637 0.058 Uiso 1 1 calc R U . . .
C27 C 0.1763(6) 0.7480(6) 0.1959(3) 0.0438(15) Uani 1 1 d . . . . .
H27 H 0.1151 0.7683 0.1728 0.053 Uiso 1 1 calc R U . . .
C28 C 0.0495(6) 1.0068(6) 0.1915(2) 0.0388(14) Uani 1 1 d . . . . .
C29 C 0.1184(6) 1.0161(6) 0.1493(2) 0.0408(14) Uani 1 1 d . . . . .
H29 H 0.1994 0.9889 0.1490 0.049 Uiso 1 1 calc R U . . .
C30 C 0.0678(7) 1.0659(7) 0.1071(3) 0.0497(17) Uani 1 1 d . . . . .
H30 H 0.1147 1.0716 0.0777 0.060 Uiso 1 1 calc R U . . .
C31 C -0.0498(7) 1.1072(6) 0.1072(3) 0.0481(17) Uani 1 1 d . . . . .
C32 C -0.1022(9) 1.1587(8) 0.0611(4) 0.070(2) Uani 1 1 d . . . . .
H32A H -0.1424 1.0971 0.0420 0.105 Uiso 1 1 calc R U . . .
H32B H -0.0375 1.1934 0.0412 0.105 Uiso 1 1 calc R U . . .
H32C H -0.1610 1.2193 0.0699 0.105 Uiso 1 1 calc R U . . .
C33 C -0.1164(7) 1.0972(7) 0.1501(3) 0.0525(18) Uani 1 1 d . . . . .
H33 H -0.1975 1.1243 0.1505 0.063 Uiso 1 1 calc R U . . .
C34 C -0.0685(6) 1.0489(7) 0.1921(3) 0.0494(16) Uani 1 1 d . . . . .
H34 H -0.1154 1.0443 0.2215 0.059 Uiso 1 1 calc R U . . .
C35 C 0.0583(18) 0.1111(16) 0.9311(5) 0.130(6) Uani 1 1 d . . . . .
H35A H 0.0480 0.1916 0.9217 0.156 Uiso 1 1 d R U . . .
H35B H -0.0173 0.0807 0.9428 0.156 Uiso 1 1 d R U . . .
Cl1 Cl 0.1766(6) 0.0957(6) 0.9794(2) 0.114(2) Uani 0.633(9) 1 d . . P . .
Cl2 Cl 0.1126(11) 0.0292(10) 0.8815(2) 0.174(5) Uani 0.633(9) 1 d . . P . .
Cl1' Cl -0.0522(18) -0.0037(14) 0.9312(7) 0.170(7) Uani 0.367(9) 1 d . . P . .
Cl2' Cl 0.1743(15) 0.1204(18) 0.9093(10) 0.188(9) Uani 0.367(9) 1 d . . P . .
F1 F 0.5690(5) 0.5086(6) 0.3456(2) 0.094(2) Uani 1 1 d . . . . .
F2 F 0.6342(6) 0.5914(8) 0.4173(2) 0.102(2) Uani 1 1 d . . . . .
F3 F 0.5813(6) 0.7011(6) 0.3519(3) 0.102(2) Uani 1 1 d . . . . .
F4 F 0.4364(4) 0.6048(5) 0.3959(2) 0.0775(15) Uani 1 1 d . . . . .
O1 O 0.2913(8) 0.2959(9) 0.5510(3) 0.128(4) Uani 1 1 d . . . . .
H1B H 0.2291 0.3388 0.5542 0.154 Uiso 1 1 d DR U . . .
H1A H 0.2714 0.2250 0.5460 0.154 Uiso 1 1 d DR U . . .
O2 O 0.0351(8) 0.2250(11) 0.5426(3) 0.135(4) Uani 1 1 d . . . . .
H2B H 0.0988 0.1888 0.5340 0.162 Uiso 1 1 d DR U . . .
H2A H 0.0543 0.2867 0.5583 0.162 Uiso 1 1 d DR U . . .
P1 P 0.11447(13) 0.94995(14) 0.24657(6) 0.0356(4) Uani 1 1 d . . . . .

loop_
_atom_site_aniso_label
_atom_site_aniso_U_11
_atom_site_aniso_U_22
_atom_site_aniso_U_33
_atom_site_aniso_U_23
_atom_site_aniso_U_13
_atom_site_aniso_U_12
B1 0.040(4) 0.073(6) 0.052(4) 0.009(4) 0.004(4) -0.013(4)
C1 0.029(3) 0.039(3) 0.044(3) 0.003(3) 0.000(2) 0.002(3)
C2 0.031(3) 0.041(4) 0.055(4) -0.003(3) -0.007(3) -0.004(3)
C3 0.027(3) 0.042(4) 0.068(4) 0.002(3) 0.000(3) -0.004(3)
C4 0.035(3) 0.037(3) 0.062(4) 0.007(3) 0.012(3) 0.001(3)
C5 0.045(4) 0.052(4) 0.075(5) 0.011(4) 0.019(4) -0.002(3)
C6 0.066(5) 0.061(5) 0.051(4) 0.006(4) 0.018(4) 0.000(4)
C7 0.064(5) 0.053(4) 0.047(4) 0.002(3) 0.007(3) 0.016(4)
C8 0.046(4) 0.041(4) 0.047(4) 0.004(3) 0.002(3) 0.002(3)
C9 0.035(3) 0.033(3) 0.049(3) -0.001(3) 0.006(3) 0.003(3)
C10 0.027(3) 0.035(3) 0.044(3) 0.003(3) 0.001(2) -0.003(2)
C11 0.031(3) 0.035(3) 0.042(3) 0.003(2) -0.003(2) 0.002(2)
C12 0.029(3) 0.040(3) 0.039(3) -0.002(3) -0.001(2) 0.000(3)
C13 0.027(3) 0.039(3) 0.053(3) 0.001(3) 0.004(3) 0.000(3)
C14 0.027(3) 0.043(4) 0.071(4) 0.008(3) 0.006(3) -0.006(3)
C15 0.029(3) 0.033(3) 0.059(4) 0.003(3) -0.005(3) -0.003(3)
C16 0.048(4) 0.037(4) 0.061(4) 0.002(3) -0.008(3) -0.005(3)
C17 0.058(4) 0.038(4) 0.074(5) -0.007(3) -0.020(4) -0.002(3)
C18 0.060(4) 0.036(3) 0.052(4) -0.002(3) -0.005(3) 0.003(3)
C19 0.048(4) 0.035(3) 0.045(3) -0.002(3) -0.001(3) 0.001(3)
C20 0.036(3) 0.031(3) 0.049(3) -0.002(3) -0.008(3) -0.001(3)
C21 0.028(3) 0.036(3) 0.051(3) 0.000(3) 0.001(3) 0.000(3)
C22 0.034(3) 0.050(4) 0.053(3) -0.001(3) -0.005(3) 0.003(3)
C23 0.035(3) 0.050(4) 0.064(4) 0.007(3) -0.006(3) 0.003(3)
C24 0.030(3) 0.041(4) 0.076(4) 0.006(3) 0.006(3) 0.000(3)
C25 0.045(4) 0.038(4) 0.151(9) -0.006(5) -0.011(5) 0.003(4)
C26 0.043(4) 0.037(4) 0.065(4) -0.004(3) 0.001(3) -0.002(3)
C27 0.037(3) 0.043(4) 0.052(4) 0.000(3) -0.005(3) -0.001(3)
C28 0.032(3) 0.036(3) 0.048(3) -0.002(3) -0.008(3) 0.003(3)
C29 0.037(3) 0.039(3) 0.046(3) 0.004(3) -0.001(3) 0.005(3)
C30 0.051(4) 0.045(4) 0.052(4) 0.006(3) -0.007(3) -0.005(3)
C31 0.050(4) 0.033(3) 0.061(4) -0.002(3) -0.014(3) -0.001(3)
C32 0.071(6) 0.058(5) 0.081(5) 0.014(4) -0.029(5) 0.001(5)
C33 0.038(3) 0.054(4) 0.065(4) -0.013(4) -0.017(3) 0.013(3)
C34 0.037(3) 0.052(4) 0.059(4) -0.001(3) -0.001(3) 0.007(3)
C35 0.153(14) 0.130(13) 0.109(10) -0.011(9) 0.039(10) 0.017(12)
Cl1 0.129(4) 0.115(4) 0.099(3) -0.003(3) 0.026(3) 0.024(4)
Cl2 0.235(11) 0.210(10) 0.076(3) -0.001(4) 0.033(4) 0.117(9)
Cl1' 0.185(14) 0.140(11) 0.187(14) -0.007(10) 0.005(12) -0.021(11)
Cl2' 0.133(11) 0.167(15) 0.26(2) 0.066(16) 0.041(14) 0.025(11)
F1 0.074(4) 0.108(5) 0.099(4) -0.033(4) 0.020(3) -0.022(3)
F2 0.071(4) 0.161(7) 0.074(3) 0.006(4) -0.007(3) -0.007(4)
F3 0.078(4) 0.109(5) 0.119(5) 0.034(4) 0.002(4) -0.043(4)
F4 0.051(3) 0.079(3) 0.103(4) -0.008(3) 0.027(3) -0.018(3)
O1 0.125(7) 0.177(9) 0.081(4) 0.031(5) -0.063(5) -0.105(7)
O2 0.119(7) 0.179(10) 0.107(6) -0.005(6) 0.047(6) -0.057(8)
P1 0.0286(8) 0.0367(8) 0.0415(8) -0.0029(6) -0.0011(6) -0.0002(6)

loop_
_atom_type_symbol
_atom_type_description
_atom_type_scat_dispersion_real
_atom_type_scat_dispersion_imag
_atom_type_scat_source
C C 0.0033 0.0016 'International Tables Vol C Tables 4.2.6.8 and 6.1.1.4'
H H 0.0000 0.0000 'International Tables Vol C Tables 4.2.6.8 and 6.1.1.4'
B B 0.0013 0.0007 'International Tables Vol C Tables 4.2.6.8 and 6.1.1.4'
F F 0.0171 0.0103 'International Tables Vol C Tables 4.2.6.8 and 6.1.1.4'
O O 0.0106 0.0060 'International Tables Vol C Tables 4.2.6.8 and 6.1.1.4'
P P 0.1023 0.0942 'International Tables Vol C Tables 4.2.6.8 and 6.1.1.4'
Cl Cl 0.1484 0.1585 'International Tables Vol C Tables 4.2.6.8 and 6.1.1.4'

loop_
_geom_angle_atom_site_label_1
_geom_angle_atom_site_label_2
_geom_angle_atom_site_label_3
_geom_angle
_geom_angle_site_symmetry_1
_geom_angle_site_symmetry_3
_geom_angle_publ_flag
F2 B1 F3 109.8(8) . . ?
F2 B1 F4 111.2(7) . . ?
F3 B1 F4 109.9(8) . . ?
F2 B1 F1 111.3(9) . . ?
F3 B1 F1 104.9(7) . . ?
F4 B1 F1 109.5(7) . . ?
C2 C1 C10 123.7(6) . . ?
C2 C1 P1 127.0(5) . . ?
C10 C1 P1 109.0(4) . . ?
C3 C2 C1 118.8(6) . . ?
C3 C2 H2 120.6 . . ?
C1 C2 H2 120.6 . . ?
C2 C3 C4 120.6(6) . . ?
C2 C3 H3 119.7 . . ?
C4 C3 H3 119.7 . . ?
C5 C4 C3 120.5(7) . . ?
C5 C4 C9 119.5(7) . . ?
C3 C4 C9 120.0(6) . . ?
C6 C5 C4 120.3(7) . . ?
C6 C5 H5 119.8 . . ?
C4 C5 H5 119.8 . . ?
C5 C6 C7 120.9(7) . . ?
C5 C6 H6 119.5 . . ?
C7 C6 H6 119.5 . . ?
C8 C7 C6 119.8(7) . . ?
C8 C7 H7 120.1 . . ?
C6 C7 H7 120.1 . . ?
C7 C8 C9 121.9(7) . . ?
C7 C8 H8 119.0 . . ?
C9 C8 H8 119.0 . . ?
C4 C9 C8 116.9(6) . . ?
C4 C9 C10 118.4(6) . . ?
C8 C9 C10 124.3(6) . . ?
C1 C10 C9 117.4(6) . . ?
C1 C10 C11 113.0(5) . . ?
C9 C10 C11 129.5(6) . . ?
C12 C11 C20 116.7(6) . . ?
C12 C11 C10 113.2(6) . . ?
C20 C11 C10 130.1(6) . . ?
C11 C12 C13 124.1(6) . . ?
C11 C12 P1 109.1(5) . . ?
C13 C12 P1 126.5(5) . . ?
C14 C13 C12 118.4(6) . . ?
C14 C13 H13 120.8 . . ?
C12 C13 H13 120.8 . . ?
C13 C14 C15 121.6(6) . . ?
C13 C14 H14 119.2 . . ?
C15 C14 H14 119.2 . . ?
C16 C15 C14 121.8(6) . . ?
C16 C15 C20 119.4(6) . . ?
C14 C15 C20 118.7(6) . . ?
C17 C16 C15 121.1(7) . . ?
C17 C16 H16 119.4 . . ?
C15 C16 H16 119.4 . . ?
C16 C17 C18 122.1(7) . . ?
C16 C17 H17 118.9 . . ?
C18 C17 H17 118.9 . . ?
C19 C18 C17 118.6(7) . . ?
C19 C18 H18 120.7 . . ?
C17 C18 H18 120.7 . . ?
C18 C19 C20 122.1(7) . . ?
C18 C19 H19 118.9 . . ?
C20 C19 H19 118.9 . . ?
C11 C20 C19 124.4(6) . . ?
C11 C20 C15 119.4(6) . . ?
C19 C20 C15 116.1(6) . . ?
C22 C21 C27 119.8(6) . . ?
C22 C21 P1 118.6(5) . . ?
C27 C21 P1 121.6(5) . . ?
C21 C22 C23 119.7(7) . . ?
C21 C22 H22 120.2 . . ?
C23 C22 H22 120.2 . . ?
C24 C23 C22 121.4(7) . . ?
C24 C23 H23 119.3 . . ?
C22 C23 H23 119.3 . . ?
C23 C24 C26 118.4(7) . . ?
C23 C24 C25 121.4(7) . . ?
C26 C24 C25 120.2(7) . . ?
C24 C25 H25A 109.5 . . ?
C24 C25 H25B 109.5 . . ?
H25A C25 H25B 109.5 . . ?
C24 C25 H25C 109.5 . . ?
H25A C25 H25C 109.5 . . ?
H25B C25 H25C 109.5 . . ?
C24 C26 C27 120.6(7) . . ?
C24 C26 H26 119.7 . . ?
C27 C26 H26 119.7 . . ?
C21 C27 C26 120.1(6) . . ?
C21 C27 H27 119.9 . . ?
C26 C27 H27 119.9 . . ?
C29 C28 C34 120.3(6) . . ?
C29 C28 P1 119.9(5) . . ?
C34 C28 P1 119.7(5) . . ?
C28 C29 C30 119.2(6) . . ?
C28 C29 H29 120.4 . . ?
C30 C29 H29 120.4 . . ?
C31 C30 C29 121.0(7) . . ?
C31 C30 H30 119.5 . . ?
C29 C30 H30 119.5 . . ?
C33 C31 C30 118.4(7) . . ?
C33 C31 C32 121.8(7) . . ?
C30 C31 C32 119.8(8) . . ?
C31 C32 H32A 109.5 . . ?
C31 C32 H32B 109.5 . . ?
H32A C32 H32B 109.5 . . ?
C31 C32 H32C 109.5 . . ?
H32A C32 H32C 109.5 . . ?
H32B C32 H32C 109.5 . . ?
C34 C33 C31 121.6(7) . . ?
C34 C33 H33 119.2 . . ?
C31 C33 H33 119.2 . . ?
C33 C34 C28 119.5(7) . . ?
C33 C34 H34 120.3 . . ?
C28 C34 H34 120.3 . . ?
Cl2' C35 Cl2 53.6(11) . . ?
Cl2' C35 Cl1' 132.3(17) . . ?
Cl2 C35 Cl1' 81.0(11) . . ?
Cl2' C35 Cl1 70.2(14) . . ?
Cl2 C35 Cl1 104.3(10) . . ?
Cl1' C35 Cl1 114.3(11) . . ?
Cl2' C35 H35A 85.7 . . ?
Cl2 C35 H35A 110.5 . . ?
Cl1' C35 H35A 128.3 . . ?
Cl1 C35 H35A 111.1 . . ?
Cl2' C35 H35B 162.6 . . ?
Cl2 C35 H35B 111.1 . . ?
Cl1' C35 H35B 30.7 . . ?
Cl1 C35 H35B 110.5 . . ?
H35A C35 H35B 109.2 . . ?
C35 Cl1' H35B 26.8 . . ?
C35 Cl2' H35A 35.4 . . ?
H1B O1 H1A 110.8 . . ?
H2B O2 H2A 109.4 . . ?
C21 P1 C28 111.9(3) . . ?
C21 P1 C1 111.2(3) . . ?
C28 P1 C1 113.6(3) . . ?
C21 P1 C12 112.7(3) . . ?
C28 P1 C12 112.6(3) . . ?
C1 P1 C12 93.6(3) . . ?

loop_
_geom_bond_atom_site_label_1
_geom_bond_atom_site_label_2
_geom_bond_distance
_geom_bond_site_symmetry_2
_geom_bond_publ_flag
B1 F2 1.354(11) . ?
B1 F3 1.389(11) . ?
B1 F4 1.397(10) . ?
B1 F1 1.399(12) . ?
C1 C2 1.389(9) . ?
C1 C10 1.394(9) . ?
C1 P1 1.779(6) . ?
C2 C3 1.366(10) . ?
C2 H2 0.9500 . ?
C3 C4 1.423(11) . ?
C3 H3 0.9500 . ?
C4 C5 1.411(10) . ?
C4 C9 1.425(10) . ?
C5 C6 1.358(12) . ?
C5 H5 0.9500 . ?
C6 C7 1.407(13) . ?
C6 H6 0.9500 . ?
C7 C8 1.347(10) . ?
C7 H7 0.9500 . ?
C8 C9 1.430(10) . ?
C8 H8 0.9500 . ?
C9 C10 1.432(9) . ?
C10 C11 1.483(9) . ?
C11 C12 1.387(8) . ?
C11 C20 1.423(9) . ?
C12 C13 1.421(9) . ?
C12 P1 1.787(6) . ?
C13 C14 1.343(10) . ?
C13 H13 0.9500 . ?
C14 C15 1.431(10) . ?
C14 H14 0.9500 . ?
C15 C16 1.411(10) . ?
C15 C20 1.446(9) . ?
C16 C17 1.316(11) . ?
C16 H16 0.9500 . ?
C17 C18 1.426(11) . ?
C17 H17 0.9500 . ?
C18 C19 1.358(10) . ?
C18 H18 0.9500 . ?
C19 C20 1.437(9) . ?
C19 H19 0.9500 . ?
C21 C22 1.373(9) . ?
C21 C27 1.388(10) . ?
C21 P1 1.778(7) . ?
C22 C23 1.397(10) . ?
C22 H22 0.9500 . ?
C23 C24 1.379(11) . ?
C23 H23 0.9500 . ?
C24 C26 1.390(11) . ?
C24 C25 1.508(11) . ?
C25 H25A 0.9800 . ?
C25 H25B 0.9800 . ?
C25 H25C 0.9800 . ?
C26 C27 1.390(10) . ?
C26 H26 0.9500 . ?
C27 H27 0.9500 . ?
C28 C29 1.377(9) . ?
C28 C34 1.393(10) . ?
C28 P1 1.778(6) . ?
C29 C30 1.393(10) . ?
C29 H29 0.9500 . ?
C30 C31 1.385(11) . ?
C30 H30 0.9500 . ?
C31 C33 1.381(12) . ?
C31 C32 1.495(11) . ?
C32 H32A 0.9800 . ?
C32 H32B 0.9800 . ?
C32 H32C 0.9800 . ?
C33 C34 1.369(11) . ?
C33 H33 0.9500 . ?
C34 H34 0.9500 . ?
C35 Cl2' 1.42(2) . ?
C35 Cl2 1.744(15) . ?
C35 Cl1' 1.79(2) . ?
C35 Cl1 1.858(19) . ?
C35 H35A 0.9601 . ?
C35 H35B 0.9600 . ?
Cl1' H35B 1.0851 . ?
Cl2' H35A 1.6525 . ?
O1 H1B 0.8500 . ?
O1 H1A 0.8500 . ?
O2 H2B 0.8501 . ?
O2 H2A 0.8499 . ?
